data_1551147
loop_
_publ_author_name
'Roy, Matthew M. D.'
'Ferguson, Michael J.'
'McDonald, Robert'
'Zhou, Yuqiao'
'Rivard, Eric'

_publ_section_title
;
 A Vinyl Silylsilylene and its Activation of Strong Homo- and Heteroatomic
 Bonds
;
_journal_name_full 'Chemical Science'
_journal_paper_doi 10.1039/C9SC01192G
_journal_year 2019
_chemical_formula_moiety 'C39 H68 N2 Si5'
_chemical_formula_sum 'C39 H68 N2 Si5'
_chemical_formula_weight 705.40
_space_group_crystal_system triclinic
_space_group_IT_number 2
_space_group_name_Hall '-P 1'
_space_group_name_H-M_alt 'P -1'
_symmetry_space_group_name_Hall '-P 1'
_symmetry_space_group_name_H-M 'P -1'
_atom_sites_solution_hydrogens geom
_audit_creation_method SHELXL-2017/1
_audit_update_record
;
2019-03-04 deposited with the CCDC.    2019-05-24 downloaded from the CCDC.
;
_cell_angle_alpha 88.449(3)
_cell_angle_beta 85.965(4)
_cell_angle_gamma 75.290(3)
_cell_formula_units_Z 2
_cell_length_a 10.3993(7)
_cell_length_b 12.5264(7)
_cell_length_c 18.4455(11)
_cell_measurement_reflns_used 9924
_cell_measurement_temperature 173(2)
_cell_measurement_theta_max 73.58
_cell_measurement_theta_min 3.65
_cell_volume 2318.2(2)
_computing_cell_refinement 'Bruker SAINT'
_computing_data_collection 'Bruker APEX2'
_computing_data_reduction 'Bruker SAINT'
_computing_molecular_graphics 'Bruker SHELXTL'
_computing_publication_material 'Bruker SHELXTL'
_computing_structure_refinement 'SHELXL-2017/1 (Sheldrick, 2017)'
_computing_structure_solution 'SHELXT (version 2014/5)'
_diffrn_ambient_temperature 173(2)
_diffrn_measured_fraction_theta_full 0.968
_diffrn_measured_fraction_theta_max 0.956
_diffrn_measurement_device_type 'Bruker APEX-II CCD'
_diffrn_measurement_method '\f and \w scans'
_diffrn_radiation_type CuK\a
_diffrn_radiation_wavelength 1.54178
_diffrn_reflns_av_R_equivalents 0.0804
_diffrn_reflns_av_unetI/netI 0.0356
_diffrn_reflns_Laue_measured_fraction_full 0.968
_diffrn_reflns_Laue_measured_fraction_max 0.956
_diffrn_reflns_limit_h_max 12
_diffrn_reflns_limit_h_min -12
_diffrn_reflns_limit_k_max 15
_diffrn_reflns_limit_k_min -15
_diffrn_reflns_limit_l_max 22
_diffrn_reflns_limit_l_min -22
_diffrn_reflns_number 94354
_diffrn_reflns_point_group_measured_fraction_full 0.968
_diffrn_reflns_point_group_measured_fraction_max 0.956
_diffrn_reflns_theta_full 67.679
_diffrn_reflns_theta_max 74.157
_diffrn_reflns_theta_min 2.401
_exptl_absorpt_coefficient_mu 1.617
_exptl_absorpt_correction_T_max 0.7823
_exptl_absorpt_correction_T_min 0.4980
_exptl_absorpt_correction_type numerical
_exptl_absorpt_process_details 'SADABS (version 2016/2)'
_exptl_crystal_colour green
_exptl_crystal_density_diffrn 1.011
_exptl_crystal_description block
_exptl_crystal_F_000 772
_exptl_crystal_size_max 0.360
_exptl_crystal_size_mid 0.300
_exptl_crystal_size_min 0.146
_refine_diff_density_max 0.504
_refine_diff_density_min -0.609
_refine_diff_density_rms 0.057
_refine_ls_extinction_method none
_refine_ls_goodness_of_fit_ref 1.159
_refine_ls_hydrogen_treatment constr
_refine_ls_matrix_type full
_refine_ls_number_parameters 434
_refine_ls_number_reflns 9029
_refine_ls_number_restraints 0
_refine_ls_restrained_S_all 1.159
_refine_ls_R_factor_all 0.0631
_refine_ls_R_factor_gt 0.0526
_refine_ls_shift/su_max 0.000
_refine_ls_shift/su_mean 0.000
_refine_ls_structure_factor_coef Fsqd
_refine_ls_weighting_details 'w=1/[\s^2^(Fo^2^)+(0.0773P)^2^+1.1780P] where P=(Fo^2^+2Fc^2^)/3'
_refine_ls_weighting_scheme calc
_refine_ls_wR_factor_gt 0.1510
_refine_ls_wR_factor_ref 0.1667
_reflns_Friedel_coverage 0.000
_reflns_number_gt 7429
_reflns_number_total 9029
_reflns_threshold_expression 'I > 2\s(I)'
_cod_data_source_file c9sc01192g2.cif
_cod_data_source_block riv1861
_cod_database_code 1551147
_shelx_shelxl_version_number 2017/1
_shelx_space_group_comment
; 
The symmetry employed for this shelxl refinement is uniquely defined 
by the following loop, which should always be used as a source of 
symmetry information in preference to the above space-group names. 
They are only intended as comments. 
;
_shelx_estimated_absorpt_t_min 0.594
_shelx_estimated_absorpt_t_max 0.798

loop_
_space_group_symop_operation_xyz
'x, y, z'
'-x, -y, -z'

loop_
_atom_site_label
_atom_site_type_symbol
_atom_site_fract_x
_atom_site_fract_y
_atom_site_fract_z
_atom_site_U_iso_or_equiv
_atom_site_adp_type
_atom_site_occupancy
_atom_site_site_symmetry_order
_atom_site_calc_flag
_atom_site_refinement_flags_posn
_atom_site_refinement_flags_adp
Si1 Si 0.76002(7) 0.57179(5) 0.30641(3) 0.03989(18) Uani 1 1 d . .
Si2 Si 0.83292(7) 0.42560(5) 0.21951(3) 0.03479(16) Uani 1 1 d . .
Si3 Si 0.72851(8) 0.42277(6) 0.11132(4) 0.0483(2) Uani 1 1 d . .
Si4 Si 1.06189(8) 0.40446(6) 0.19292(4) 0.0507(2) Uani 1 1 d . .
Si5 Si 0.80988(9) 0.27387(6) 0.29099(4) 0.0511(2) Uani 1 1 d . .
N1 N 0.58131(18) 0.88186(14) 0.22116(9) 0.0297(4) Uani 1 1 d . .
N2 N 0.61087(19) 0.84587(14) 0.33527(9) 0.0304(4) Uani 1 1 d . .
C1 C 0.5520(2) 0.95938(17) 0.32943(11) 0.0334(5) Uani 1 1 d . .
C2 C 0.5340(2) 0.98171(17) 0.25839(12) 0.0326(5) Uani 1 1 d . .
C3 C 0.6293(2) 0.79694(16) 0.26845(10) 0.0280(4) Uani 1 1 d . .
C4 C 0.6842(2) 0.68597(17) 0.24947(11) 0.0315(4) Uani 1 1 d . .
H4 H 0.680692 0.669002 0.199875 0.038 Uiso 1 1 calc R U
C5 C 0.5222(3) 1.0332(2) 0.39385(13) 0.0472(6) Uani 1 1 d . .
H5A H 0.471458 1.106903 0.379349 0.057 Uiso 1 1 calc R U
H5B H 0.605858 1.038424 0.413082 0.057 Uiso 1 1 calc R U
H5C H 0.469700 1.002940 0.431430 0.057 Uiso 1 1 calc R U
C6 C 0.4774(3) 1.08715(19) 0.21950(14) 0.0452(6) Uani 1 1 d . .
H6A H 0.445814 1.146640 0.254856 0.054 Uiso 1 1 calc R U
H6B H 0.402741 1.079342 0.192274 0.054 Uiso 1 1 calc R U
H6C H 0.546339 1.104825 0.185783 0.054 Uiso 1 1 calc R U
C11 C 0.5648(2) 0.86740(16) 0.14527(11) 0.0314(5) Uani 1 1 d . .
C12 C 0.6645(2) 0.88062(17) 0.09379(11) 0.0354(5) Uani 1 1 d . .
C13 C 0.6446(3) 0.8661(2) 0.02078(12) 0.0454(6) Uani 1 1 d . .
H13 H 0.710413 0.874107 -0.015891 0.054 Uiso 1 1 calc R U
C14 C 0.5304(3) 0.8403(2) 0.00158(13) 0.0523(7) Uani 1 1 d . .
H14 H 0.518695 0.830114 -0.048154 0.063 Uiso 1 1 calc R U
C15 C 0.4334(3) 0.8292(2) 0.05362(14) 0.0501(7) Uani 1 1 d . .
H15 H 0.355393 0.811522 0.039153 0.060 Uiso 1 1 calc R U
C16 C 0.4468(2) 0.84328(19) 0.12735(13) 0.0385(5) Uani 1 1 d . .
C17 C 0.3382(3) 0.8324(2) 0.18388(16) 0.0512(6) Uani 1 1 d . .
H17 H 0.366282 0.848461 0.232312 0.061 Uiso 1 1 calc R U
C18 C 0.3182(4) 0.7165(3) 0.1873(2) 0.0726(9) Uani 1 1 d . .
H18A H 0.403254 0.663422 0.195322 0.087 Uiso 1 1 calc R U
H18B H 0.285431 0.700142 0.141441 0.087 Uiso 1 1 calc R U
H18C H 0.253112 0.711157 0.227431 0.087 Uiso 1 1 calc R U
C19 C 0.2072(4) 0.9173(3) 0.1702(3) 0.0846(12) Uani 1 1 d . .
H19A H 0.222932 0.991174 0.165978 0.102 Uiso 1 1 calc R U
H19B H 0.141763 0.915582 0.210914 0.102 Uiso 1 1 calc R U
H19C H 0.173001 0.899481 0.125140 0.102 Uiso 1 1 calc R U
C20 C 0.7917(3) 0.9056(2) 0.11498(13) 0.0421(5) Uani 1 1 d . .
H20 H 0.773805 0.938378 0.164650 0.051 Uiso 1 1 calc R U
C21 C 0.9015(3) 0.7988(3) 0.1197(2) 0.0710(9) Uani 1 1 d . .
H21A H 0.872462 0.748712 0.155271 0.085 Uiso 1 1 calc R U
H21B H 0.982577 0.815520 0.134987 0.085 Uiso 1 1 calc R U
H21C H 0.919832 0.763614 0.072007 0.085 Uiso 1 1 calc R U
C22 C 0.8379(4) 0.9882(3) 0.06473(18) 0.0647(8) Uani 1 1 d . .
H22A H 0.765057 1.054932 0.060859 0.078 Uiso 1 1 calc R U
H22B H 0.864073 0.955725 0.016487 0.078 Uiso 1 1 calc R U
H22C H 0.914244 1.007240 0.084327 0.078 Uiso 1 1 calc R U
C31 C 0.6450(2) 0.78888(17) 0.40279(10) 0.0323(5) Uani 1 1 d . .
C32 C 0.7653(3) 0.7919(2) 0.43056(13) 0.0418(5) Uani 1 1 d . .
C33 C 0.7955(3) 0.7348(3) 0.49613(15) 0.0592(8) Uani 1 1 d . .
H33 H 0.876336 0.734839 0.517132 0.071 Uiso 1 1 calc R U
C34 C 0.7112(4) 0.6793(3) 0.53039(15) 0.0671(9) Uani 1 1 d . .
H34 H 0.734391 0.640804 0.574578 0.080 Uiso 1 1 calc R U
C35 C 0.5931(3) 0.6783(2) 0.50179(14) 0.0560(7) Uani 1 1 d . .
H35 H 0.535417 0.639713 0.526746 0.067 Uiso 1 1 calc R U
C36 C 0.5565(3) 0.73313(19) 0.43665(12) 0.0396(5) Uani 1 1 d . .
C37 C 0.8608(3) 0.8502(3) 0.39187(16) 0.0551(7) Uani 1 1 d . .
H37 H 0.811640 0.898937 0.353653 0.066 Uiso 1 1 calc R U
C38 C 0.9781(4) 0.7689(4) 0.3536(2) 0.0870(13) Uani 1 1 d . .
H38A H 0.945422 0.727395 0.317832 0.104 Uiso 1 1 calc R U
H38B H 1.026242 0.717570 0.389440 0.104 Uiso 1 1 calc R U
H38C H 1.038171 0.809136 0.328909 0.104 Uiso 1 1 calc R U
C39 C 0.9116(4) 0.9239(3) 0.4419(2) 0.0753(10) Uani 1 1 d . .
H39A H 0.835847 0.972144 0.469287 0.090 Uiso 1 1 calc R U
H39B H 0.960537 0.968959 0.412612 0.090 Uiso 1 1 calc R U
H39C H 0.970948 0.877640 0.475792 0.090 Uiso 1 1 calc R U
C40 C 0.4271(3) 0.7313(2) 0.40469(15) 0.0492(6) Uani 1 1 d . .
H40 H 0.437606 0.746279 0.351363 0.059 Uiso 1 1 calc R U
C41 C 0.3130(4) 0.8229(3) 0.4362(3) 0.0909(14) Uani 1 1 d . .
H41A H 0.335979 0.893817 0.429591 0.109 Uiso 1 1 calc R U
H41B H 0.297023 0.808777 0.488155 0.109 Uiso 1 1 calc R U
H41C H 0.232265 0.825015 0.411164 0.109 Uiso 1 1 calc R U
C42 C 0.3923(4) 0.6204(3) 0.4136(3) 0.0865(12) Uani 1 1 d . .
H42A H 0.467608 0.561795 0.394378 0.104 Uiso 1 1 calc R U
H42B H 0.313706 0.621857 0.386835 0.104 Uiso 1 1 calc R U
H42C H 0.373257 0.606200 0.465213 0.104 Uiso 1 1 calc R U
C51 C 0.6975(4) 0.5576(2) 0.06191(16) 0.0713(10) Uani 1 1 d . .
H51A H 0.661709 0.550386 0.015046 0.086 Uiso 1 1 calc R U
H51B H 0.781256 0.579731 0.053734 0.086 Uiso 1 1 calc R U
H51C H 0.633078 0.613758 0.090960 0.086 Uiso 1 1 calc R U
C52 C 0.8306(4) 0.3153(3) 0.04702(16) 0.0718(10) Uani 1 1 d . .
H52A H 0.782937 0.315490 0.003018 0.086 Uiso 1 1 calc R U
H52B H 0.845586 0.242457 0.070511 0.086 Uiso 1 1 calc R U
H52C H 0.916499 0.331888 0.034005 0.086 Uiso 1 1 calc R U
C53 C 0.5638(4) 0.3895(4) 0.1303(2) 0.0907(13) Uani 1 1 d . .
H53A H 0.517989 0.395401 0.085136 0.109 Uiso 1 1 calc R U
H53B H 0.509276 0.441587 0.165860 0.109 Uiso 1 1 calc R U
H53C H 0.577820 0.314186 0.149778 0.109 Uiso 1 1 calc R U
C54 C 1.0933(4) 0.5054(4) 0.1222(3) 0.1048(17) Uani 1 1 d . .
H54A H 1.189329 0.491798 0.110140 0.126 Uiso 1 1 calc R U
H54B H 1.058509 0.580535 0.140644 0.126 Uiso 1 1 calc R U
H54C H 1.048509 0.496914 0.078453 0.126 Uiso 1 1 calc R U
C55 C 1.1461(4) 0.4282(5) 0.2747(3) 0.1126(18) Uani 1 1 d . .
H55A H 1.241720 0.416932 0.262266 0.135 Uiso 1 1 calc R U
H55B H 1.132320 0.376219 0.313382 0.135 Uiso 1 1 calc R U
H55C H 1.108444 0.503960 0.291592 0.135 Uiso 1 1 calc R U
C56 C 1.1488(4) 0.2646(3) 0.1573(3) 0.0926(13) Uani 1 1 d . .
H56A H 1.241113 0.263181 0.141397 0.111 Uiso 1 1 calc R U
H56B H 1.102850 0.248062 0.115978 0.111 Uiso 1 1 calc R U
H56C H 1.147871 0.209165 0.195696 0.111 Uiso 1 1 calc R U
C57 C 0.6345(5) 0.3036(3) 0.3308(2) 0.0869(13) Uani 1 1 d . .
H57A H 0.623971 0.243066 0.363599 0.104 Uiso 1 1 calc R U
H57B H 0.573666 0.310781 0.291747 0.104 Uiso 1 1 calc R U
H57C H 0.613829 0.372630 0.358117 0.104 Uiso 1 1 calc R U
C58 C 0.9198(5) 0.2534(3) 0.3693(2) 0.0936(14) Uani 1 1 d . .
H58A H 0.896258 0.198782 0.403243 0.112 Uiso 1 1 calc R U
H58B H 0.907448 0.323599 0.394299 0.112 Uiso 1 1 calc R U
H58C H 1.013118 0.226957 0.351112 0.112 Uiso 1 1 calc R U
C59 C 0.8443(4) 0.1395(2) 0.2413(2) 0.0732(10) Uani 1 1 d . .
H59A H 0.827998 0.081692 0.274937 0.088 Uiso 1 1 calc R U
H59B H 0.937325 0.119331 0.221950 0.088 Uiso 1 1 calc R U
H59C H 0.785399 0.147450 0.201248 0.088 Uiso 1 1 calc R U

loop_
_atom_site_aniso_label
_atom_site_aniso_U_11
_atom_site_aniso_U_22
_atom_site_aniso_U_33
_atom_site_aniso_U_23
_atom_site_aniso_U_13
_atom_site_aniso_U_12
Si1 0.0609(4) 0.0294(3) 0.0234(3) -0.0006(2) -0.0092(3) 0.0013(3)
Si2 0.0495(4) 0.0281(3) 0.0233(3) -0.0007(2) -0.0062(2) -0.0023(2)
Si3 0.0710(5) 0.0403(4) 0.0321(3) -0.0036(3) -0.0177(3) -0.0069(3)
Si4 0.0495(4) 0.0473(4) 0.0477(4) 0.0006(3) -0.0034(3) 0.0015(3)
Si5 0.0848(6) 0.0341(3) 0.0341(3) 0.0040(3) -0.0061(4) -0.0141(3)
N1 0.0405(10) 0.0267(8) 0.0197(8) -0.0002(6) -0.0079(7) -0.0032(7)
N2 0.0424(10) 0.0283(8) 0.0182(8) -0.0005(6) -0.0048(7) -0.0038(7)
C1 0.0431(12) 0.0279(10) 0.0269(10) -0.0028(8) -0.0036(9) -0.0043(8)
C2 0.0425(12) 0.0251(10) 0.0285(10) -0.0010(8) -0.0061(9) -0.0040(8)
C3 0.0350(11) 0.0287(10) 0.0193(9) 0.0004(7) -0.0053(8) -0.0052(8)
C4 0.0428(12) 0.0291(10) 0.0202(9) -0.0021(7) -0.0065(8) -0.0034(8)
C5 0.0691(18) 0.0366(12) 0.0315(12) -0.0090(9) -0.0035(11) -0.0044(11)
C6 0.0630(16) 0.0292(11) 0.0388(12) 0.0030(9) -0.0129(12) -0.0012(10)
C11 0.0437(12) 0.0274(9) 0.0206(9) 0.0010(7) -0.0101(9) -0.0023(8)
C12 0.0492(13) 0.0301(10) 0.0243(10) 0.0014(8) -0.0075(9) -0.0041(9)
C13 0.0687(18) 0.0433(13) 0.0226(10) 0.0007(9) -0.0049(11) -0.0107(12)
C14 0.085(2) 0.0486(14) 0.0254(11) 0.0029(10) -0.0216(13) -0.0159(13)
C15 0.0653(17) 0.0480(14) 0.0406(14) 0.0029(11) -0.0286(13) -0.0147(12)
C16 0.0440(13) 0.0365(11) 0.0344(11) 0.0032(9) -0.0139(10) -0.0064(9)
C17 0.0458(15) 0.0605(16) 0.0491(15) -0.0005(12) -0.0118(12) -0.0145(12)
C18 0.080(2) 0.0609(19) 0.077(2) 0.0132(17) -0.0002(19) -0.0203(17)
C19 0.0524(19) 0.069(2) 0.126(4) 0.005(2) 0.002(2) -0.0062(16)
C20 0.0477(14) 0.0460(13) 0.0320(11) -0.0005(9) -0.0027(10) -0.0106(10)
C21 0.0499(17) 0.0620(19) 0.098(3) 0.0176(18) -0.0114(18) -0.0086(14)
C22 0.078(2) 0.0626(18) 0.0618(19) 0.0153(15) -0.0117(17) -0.0324(16)
C31 0.0444(12) 0.0318(10) 0.0174(9) -0.0011(7) -0.0037(8) -0.0030(8)
C32 0.0494(14) 0.0455(13) 0.0288(11) -0.0019(9) -0.0097(10) -0.0065(10)
C33 0.0693(19) 0.0697(19) 0.0367(14) 0.0051(13) -0.0249(14) -0.0089(15)
C34 0.092(2) 0.074(2) 0.0291(13) 0.0167(13) -0.0142(15) -0.0076(17)
C35 0.080(2) 0.0541(15) 0.0289(12) 0.0109(11) 0.0066(13) -0.0110(14)
C36 0.0524(14) 0.0376(11) 0.0250(10) -0.0010(8) 0.0037(10) -0.0059(10)
C37 0.0561(17) 0.0647(18) 0.0488(15) 0.0003(13) -0.0202(13) -0.0189(13)
C38 0.078(3) 0.106(3) 0.088(3) -0.041(2) 0.020(2) -0.047(2)
C39 0.072(2) 0.065(2) 0.091(3) -0.0228(19) -0.020(2) -0.0167(17)
C40 0.0534(16) 0.0506(15) 0.0420(13) 0.0005(11) 0.0032(12) -0.0123(12)
C41 0.053(2) 0.076(2) 0.137(4) -0.027(2) -0.005(2) -0.0009(17)
C42 0.076(2) 0.060(2) 0.127(4) -0.005(2) -0.005(2) -0.0248(18)
C51 0.125(3) 0.0455(15) 0.0377(14) 0.0028(12) -0.0310(17) -0.0038(17)
C52 0.122(3) 0.0484(16) 0.0404(15) -0.0115(12) -0.0149(17) -0.0099(17)
C53 0.090(3) 0.109(3) 0.082(3) -0.004(2) -0.037(2) -0.031(2)
C54 0.070(3) 0.092(3) 0.136(4) 0.047(3) 0.025(3) -0.005(2)
C55 0.067(3) 0.181(5) 0.094(3) -0.031(3) -0.020(2) -0.033(3)
C56 0.068(2) 0.068(2) 0.121(4) -0.014(2) 0.003(2) 0.0198(18)
C57 0.119(4) 0.067(2) 0.074(2) -0.0004(18) 0.033(2) -0.034(2)
C58 0.159(4) 0.072(2) 0.058(2) 0.0280(18) -0.047(2) -0.036(3)
C59 0.112(3) 0.0355(14) 0.070(2) -0.0038(14) -0.006(2) -0.0140(16)

loop_
_atom_type_symbol
_atom_type_description
_atom_type_scat_dispersion_real
_atom_type_scat_dispersion_imag
_atom_type_scat_source
C C 0.0181 0.0091 'International Tables Vol C Tables 4.2.6.8 and 6.1.1.4'
H H 0.0000 0.0000 'International Tables Vol C Tables 4.2.6.8 and 6.1.1.4'
N N 0.0311 0.0180 'International Tables Vol C Tables 4.2.6.8 and 6.1.1.4'
Si Si 0.2541 0.3302 'International Tables Vol C Tables 4.2.6.8 and 6.1.1.4'

loop_
_geom_angle_atom_site_label_1
_geom_angle_atom_site_label_2
_geom_angle_atom_site_label_3
_geom_angle
C4 Si1 Si2 101.59(7)
Si5 Si2 Si3 108.56(4)
Si5 Si2 Si4 106.99(4)
Si3 Si2 Si4 109.42(4)
Si5 Si2 Si1 100.73(3)
Si3 Si2 Si1 122.84(3)
Si4 Si2 Si1 107.11(4)
C51 Si3 C53 107.4(2)
C51 Si3 C52 107.16(15)
C53 Si3 C52 107.0(2)
C51 Si3 Si2 112.51(10)
C53 Si3 Si2 110.61(13)
C52 Si3 Si2 111.86(11)
C54 Si4 C55 106.9(3)
C54 Si4 C56 106.3(2)
C55 Si4 C56 107.8(2)
C54 Si4 Si2 111.31(14)
C55 Si4 Si2 111.38(16)
C56 Si4 Si2 112.87(15)
C57 Si5 C58 106.7(2)
C57 Si5 C59 107.35(19)
C58 Si5 C59 108.00(18)
C57 Si5 Si2 108.02(13)
C58 Si5 Si2 111.13(13)
C59 Si5 Si2 115.23(12)
C3 N1 C2 110.76(16)
C3 N1 C11 124.22(16)
C2 N1 C11 124.49(16)
C3 N2 C1 110.88(16)
C3 N2 C31 124.94(17)
C1 N2 C31 124.17(17)
C2 C1 N2 106.88(17)
C2 C1 C5 130.9(2)
N2 C1 C5 122.21(19)
C1 C2 N1 107.09(17)
C1 C2 C6 131.3(2)
N1 C2 C6 121.58(19)
N2 C3 N1 104.39(16)
N2 C3 C4 129.82(18)
N1 C3 C4 125.78(17)
C3 C4 Si1 128.74(15)
C12 C11 C16 123.47(19)
C12 C11 N1 118.9(2)
C16 C11 N1 117.6(2)
C11 C12 C13 117.2(2)
C11 C12 C20 122.21(19)
C13 C12 C20 120.6(2)
C14 C13 C12 120.7(3)
C15 C14 C13 120.7(2)
C14 C15 C16 121.5(2)
C15 C16 C11 116.5(2)
C15 C16 C17 120.9(2)
C11 C16 C17 122.6(2)
C16 C17 C18 112.0(3)
C16 C17 C19 110.8(3)
C18 C17 C19 110.7(3)
C12 C20 C22 113.4(2)
C12 C20 C21 110.0(2)
C22 C20 C21 110.7(3)
C32 C31 C36 123.6(2)
C32 C31 N2 118.1(2)
C36 C31 N2 118.3(2)
C31 C32 C33 116.4(3)
C31 C32 C37 122.5(2)
C33 C32 C37 121.0(3)
C34 C33 C32 121.3(3)
C33 C34 C35 120.8(3)
C34 C35 C36 121.1(3)
C35 C36 C31 116.8(3)
C35 C36 C40 121.1(3)
C31 C36 C40 122.1(2)
C32 C37 C38 111.4(3)
C32 C37 C39 113.2(3)
C38 C37 C39 109.8(3)
C36 C40 C41 110.9(3)
C36 C40 C42 113.5(3)
C41 C40 C42 110.2(3)

loop_
_geom_bond_atom_site_label_1
_geom_bond_atom_site_label_2
_geom_bond_distance
Si1 C4 1.798(2)
Si1 Si2 2.4041(8)
Si2 Si5 2.3365(9)
Si2 Si3 2.3433(9)
Si2 Si4 2.3458(11)
Si3 C51 1.863(3)
Si3 C53 1.871(4)
Si3 C52 1.879(3)
Si4 C54 1.862(4)
Si4 C55 1.864(4)
Si4 C56 1.869(4)
Si5 C57 1.867(4)
Si5 C58 1.876(4)
Si5 C59 1.879(3)
N1 C3 1.372(2)
N1 C2 1.402(3)
N1 C11 1.444(2)
N2 C3 1.371(2)
N2 C1 1.403(3)
N2 C31 1.440(2)
C1 C2 1.348(3)
C1 C5 1.492(3)
C2 C6 1.490(3)
C3 C4 1.406(3)
C11 C12 1.395(3)
C11 C16 1.399(3)
C12 C13 1.401(3)
C12 C20 1.514(3)
C13 C14 1.378(4)
C14 C15 1.374(4)
C15 C16 1.397(3)
C16 C17 1.512(4)
C17 C18 1.516(4)
C17 C19 1.533(4)
C20 C22 1.515(4)
C20 C21 1.527(4)
C31 C32 1.394(3)
C31 C36 1.395(3)
C32 C33 1.402(3)
C32 C37 1.507(4)
C33 C34 1.364(5)
C34 C35 1.373(5)
C35 C36 1.395(3)
C36 C40 1.513(4)
C37 C38 1.520(5)
C37 C39 1.531(4)
C40 C41 1.520(4)
C40 C42 1.524(4)

loop_
_geom_torsion_atom_site_label_1
_geom_torsion_atom_site_label_2
_geom_torsion_atom_site_label_3
_geom_torsion_atom_site_label_4
_geom_torsion
C4 Si1 Si2 Si5 -147.58(9)
C4 Si1 Si2 Si3 -27.06(10)
C4 Si1 Si2 Si4 100.73(9)
Si5 Si2 Si3 C51 163.73(15)
Si4 Si2 Si3 C51 -79.82(15)
Si1 Si2 Si3 C51 46.96(16)
Si5 Si2 Si3 C53 43.64(17)
Si4 Si2 Si3 C53 160.08(17)
Si1 Si2 Si3 C53 -73.13(17)
Si5 Si2 Si3 C52 -75.58(14)
Si4 Si2 Si3 C52 40.86(14)
Si1 Si2 Si3 C52 167.65(14)
Si5 Si2 Si4 C54 169.3(2)
Si3 Si2 Si4 C54 51.9(2)
Si1 Si2 Si4 C54 -83.4(2)
Si5 Si2 Si4 C55 -71.6(2)
Si3 Si2 Si4 C55 171.0(2)
Si1 Si2 Si4 C55 35.8(2)
Si5 Si2 Si4 C56 49.89(17)
Si3 Si2 Si4 C56 -67.54(17)
Si1 Si2 Si4 C56 157.21(17)
Si3 Si2 Si5 C57 -74.96(15)
Si4 Si2 Si5 C57 167.04(15)
Si1 Si2 Si5 C57 55.27(15)
Si3 Si2 Si5 C58 168.27(18)
Si4 Si2 Si5 C58 50.28(18)
Si1 Si2 Si5 C58 -61.50(18)
Si3 Si2 Si5 C59 45.03(15)
Si4 Si2 Si5 C59 -72.97(15)
Si1 Si2 Si5 C59 175.25(15)
C3 N2 C1 C2 -0.3(3)
C31 N2 C1 C2 -179.4(2)
C3 N2 C1 C5 -179.2(2)
C31 N2 C1 C5 1.7(4)
N2 C1 C2 N1 0.3(3)
C5 C1 C2 N1 179.1(3)
N2 C1 C2 C6 -179.4(3)
C5 C1 C2 C6 -0.6(5)
C3 N1 C2 C1 -0.2(3)
C11 N1 C2 C1 171.7(2)
C3 N1 C2 C6 179.5(2)
C11 N1 C2 C6 -8.5(4)
C1 N2 C3 N1 0.2(2)
C31 N2 C3 N1 179.2(2)
C1 N2 C3 C4 -179.9(2)
C31 N2 C3 C4 -0.8(4)
C2 N1 C3 N2 0.0(2)
C11 N1 C3 N2 -171.9(2)
C2 N1 C3 C4 -179.9(2)
C11 N1 C3 C4 8.1(4)
N2 C3 C4 Si1 -4.9(4)
N1 C3 C4 Si1 175.01(18)
Si2 Si1 C4 C3 -176.0(2)
C3 N1 C11 C12 -96.8(3)
C2 N1 C11 C12 92.3(3)
C3 N1 C11 C16 84.7(3)
C2 N1 C11 C16 -86.1(3)
C16 C11 C12 C13 -1.5(3)
N1 C11 C12 C13 -179.89(19)
C16 C11 C12 C20 -179.4(2)
N1 C11 C12 C20 2.2(3)
C11 C12 C13 C14 0.3(3)
C20 C12 C13 C14 178.2(2)
C12 C13 C14 C15 0.5(4)
C13 C14 C15 C16 -0.1(4)
C14 C15 C16 C11 -1.0(4)
C14 C15 C16 C17 179.1(2)
C12 C11 C16 C15 1.9(3)
N1 C11 C16 C15 -179.7(2)
C12 C11 C16 C17 -178.3(2)
N1 C11 C16 C17 0.1(3)
C15 C16 C17 C18 64.0(3)
C11 C16 C17 C18 -115.9(3)
C15 C16 C17 C19 -60.2(4)
C11 C16 C17 C19 119.9(3)
C11 C12 C20 C22 -140.4(2)
C13 C12 C20 C22 41.8(3)
C11 C12 C20 C21 95.1(3)
C13 C12 C20 C21 -82.7(3)
C3 N2 C31 C32 98.5(3)
C1 N2 C31 C32 -82.6(3)
C3 N2 C31 C36 -81.2(3)
C1 N2 C31 C36 97.8(3)
C36 C31 C32 C33 0.0(3)
N2 C31 C32 C33 -179.6(2)
C36 C31 C32 C37 178.3(2)
N2 C31 C32 C37 -1.3(3)
C31 C32 C33 C34 0.2(4)
C37 C32 C33 C34 -178.1(3)
C32 C33 C34 C35 -0.5(5)
C33 C34 C35 C36 0.6(5)
C34 C35 C36 C31 -0.4(4)
C34 C35 C36 C40 179.4(3)
C32 C31 C36 C35 0.1(3)
N2 C31 C36 C35 179.7(2)
C32 C31 C36 C40 -179.8(2)
N2 C31 C36 C40 -0.1(3)
C31 C32 C37 C38 -102.7(3)
C33 C32 C37 C38 75.5(3)
C31 C32 C37 C39 133.0(3)
C33 C32 C37 C39 -48.8(4)
C35 C36 C40 C41 86.3(4)
C31 C36 C40 C41 -93.9(3)
C35 C36 C40 C42 -38.4(4)
C31 C36 C40 C42 141.4(3)
